data_2202240
loop_
_publ_author_name
'Yu Liu'
'Jian-Min Gu'
'Duan-Jun Xu'

_publ_section_title
<i>catena</i>-Poly[[diaquabis(1<i>H</i>-benzimidazole-\k<i>N</i>^3^)nickel(II)]-\m-succinato-\k^2^<i>O</i>:<i>O</i>']
_journal_issue 6
_journal_name_full 'Acta Crystallographica Section E'
_journal_page_first m330
_journal_page_last m332
_journal_paper_doi 10.1107/S1600536803009887
_journal_volume 59
_journal_year 2003
_chemical_formula_iupac '[Ni (C4 H4 O4) (C7 H6 N2)2 (H2 O)2]'
_chemical_formula_moiety 'C18 H20 N4 Ni1 O6'
_chemical_formula_sum 'C18 H20 N4 Ni O6'
_chemical_formula_weight 447.08
_chemical_name_systematic
;
catena-Poly[[diaquabis(1H-benzimidazole-\kN^3^)nickel(II)]-\m-succinato-
k^2^O:O']
;
_space_group_IT_number 2
_symmetry_cell_setting triclinic
_symmetry_space_group_name_Hall '-P 1'
_symmetry_space_group_name_H-M 'P -1'
_atom_sites_solution_hydrogens geom
_atom_sites_solution_primary direct
_atom_sites_solution_secondary difmap
_audit_creation_method SHELXL-97
_cell_angle_alpha 100.248(6)
_cell_angle_beta 111.981(7)
_cell_angle_gamma 104.734(9)
_cell_formula_units_Z 1
_cell_length_a 7.0244(7)
_cell_length_b 8.5982(11)
_cell_length_c 8.7399(5)
_cell_measurement_reflns_used 2206
_cell_measurement_temperature 298(2)
_cell_measurement_theta_max 27.4
_cell_measurement_theta_min 2.6
_cell_volume 450.91(9)
_computing_cell_refinement PROCESS-AUTO
_computing_data_collection 'PROCESS-AUTO (Rigaku Corporation, 1998)'
_computing_data_reduction 'CrystalStructure (Rigaku/MSC and Rigaku, 2002)'
_computing_molecular_graphics 'ORTEP-3 for Windows (Farrugia, 1997)'
_computing_publication_material 'WinGX (Farrugia, 1999)'
_computing_structure_refinement 'SHELXL97 (Sheldrick, 1997)'
_computing_structure_solution 'SIR92 (Altomare et al., 1993)'
_diffrn_ambient_temperature 298(2)
_diffrn_detector_area_resol_mean 10.00
_diffrn_measured_fraction_theta_full 0.99
_diffrn_measured_fraction_theta_max 0.99
_diffrn_measurement_device_type 'Rigaku R-AXIS RAPID'
_diffrn_measurement_method \w
_diffrn_radiation_monochromator graphite
_diffrn_radiation_source 'fine-focus sealed tube'
_diffrn_radiation_type MoK\a
_diffrn_radiation_wavelength 0.71073
_diffrn_reflns_av_R_equivalents 0.0151
_diffrn_reflns_av_sigmaI/netI 0.0147
_diffrn_reflns_limit_h_max 9
_diffrn_reflns_limit_h_min -8
_diffrn_reflns_limit_k_max 11
_diffrn_reflns_limit_k_min -11
_diffrn_reflns_limit_l_max 11
_diffrn_reflns_limit_l_min -11
_diffrn_reflns_number 4252
_diffrn_reflns_theta_full 27.5
_diffrn_reflns_theta_max 27.5
_diffrn_reflns_theta_min 2.6
_diffrn_standards_decay_% 0
_diffrn_standards_interval_count 0
_diffrn_standards_interval_time 0
_diffrn_standards_number 0
_exptl_absorpt_coefficient_mu 1.123
_exptl_absorpt_correction_T_max 0.88
_exptl_absorpt_correction_T_min 0.64
_exptl_absorpt_correction_type multi-scan
_exptl_absorpt_process_details '(ABSCOR; Higashi, 1995)'
_exptl_crystal_colour green
_exptl_crystal_density_diffrn 1.646
_exptl_crystal_density_method 'not measured'
_exptl_crystal_description prism
_exptl_crystal_F_000 232
_exptl_crystal_size_max 0.39
_exptl_crystal_size_mid 0.19
_exptl_crystal_size_min 0.11
_refine_diff_density_max 0.59
_refine_diff_density_min -0.43
_refine_ls_extinction_method none
_refine_ls_goodness_of_fit_ref 1.108
_refine_ls_hydrogen_treatment constr
_refine_ls_matrix_type full
_refine_ls_number_parameters 133
_refine_ls_number_reflns 2036
_refine_ls_number_restraints 0
_refine_ls_restrained_S_all 1.108
_refine_ls_R_factor_all 0.031
_refine_ls_R_factor_gt 0.028
_refine_ls_shift/su_max <0.001
_refine_ls_shift/su_mean 0.000
_refine_ls_structure_factor_coef Fsqd
_refine_ls_weighting_details 'calc w = 1/[\s^2^(Fo^2^)+(0.0375P)^2^+0.2892P] where P = (Fo^2^+2Fc^2^)/3'
_refine_ls_weighting_scheme calc
_refine_ls_wR_factor_gt 0.073
_refine_ls_wR_factor_ref 0.074
_reflns_number_gt 1913
_reflns_number_total 2036
_reflns_threshold_expression I>2\s(I)
_cod_data_source_file ww6083.cif
_cod_data_source_block I
_cod_depositor_comments
;
The following automatic conversions were performed:
'_symmetry_cell_setting' value 'Triclinic' changed to 'triclinic'
according to '/home/saulius/struct/CIF-dictionaries/cif_core.dic'
dictionary named 'cif_core.dic' version 2.4.1 from 2010-06-29.

Automatic conversion script
Id: cif_fix_enum 1527 2010-12-29 10:47:43Z saulius 

The following automatic conversions were performed:

'_symmetry_cell_setting' value 'Triclinic' changed to 'triclinic'
according to /home/saulius/struct/CIF-dictionaries/cif_core.dic
dictionary named 'cif_core.dic' version 2.4.1 from 2010-06-29.

Automatic conversion script
Id: cif_fix_values 1715 2011-07-08 13:25:40Z adriana 
;
_cod_original_formula_sum 'C18 H20 N4 Ni1 O6'
_cod_database_code 2202240
_cod_database_fobs_code 2202240

loop_
_symmetry_equiv_pos_as_xyz
'x, y, z'
'-x, -y, -z'

loop_
_atom_site_label
_atom_site_fract_x
_atom_site_fract_y
_atom_site_fract_z
_atom_site_U_iso_or_equiv
_atom_site_adp_type
_atom_site_calc_flag
_atom_site_refinement_flags
_atom_site_occupancy
_atom_site_disorder_assembly
_atom_site_disorder_group
_atom_site_type_symbol
Ni 0.5000 0.5000 0.5000 0.01674(10) Uani d S 1 . . Ni
O1 0.2572(2) 0.26719(15) 0.42382(16) 0.0223(3) Uani d . 1 . . O
O2 0.0967(2) 0.32317(16) 0.59500(17) 0.0267(3) Uani d . 1 . . O
O3 0.6927(2) 0.37982(16) 0.42754(17) 0.0255(3) Uani d . 1 . . O
N1 0.2349(3) 0.4384(2) -0.0384(2) 0.0274(3) Uani d . 1 . . N
H1 0.1875 0.3759 -0.1428 0.033 Uiso calc R 1 . . H
N3 0.3693(2) 0.51412(19) 0.24894(19) 0.0220(3) Uani d . 1 . . N
C2 0.3061(3) 0.3921(2) 0.1062(2) 0.0267(4) Uani d . 1 . . C
H2 0.3104 0.2847 0.1054 0.032 Uiso calc R 1 . . H
C4 0.3732(3) 0.8149(2) 0.2864(2) 0.0266(4) Uani d . 1 . . C
H4 0.4291 0.8477 0.4065 0.032 Uiso calc R 1 . . H
C5 0.3231(4) 0.9261(3) 0.1941(3) 0.0347(5) Uani d . 1 . . C
H5 0.3469 1.0356 0.2533 0.042 Uiso calc R 1 . . H
C6 0.2372(4) 0.8762(3) 0.0130(3) 0.0408(5) Uani d . 1 . . C
H6 0.2051 0.9538 -0.0451 0.049 Uiso calc R 1 . . H
C7 0.1991(4) 0.7161(3) -0.0812(3) 0.0358(5) Uani d . 1 . . C
H7 0.1409 0.6834 -0.2014 0.043 Uiso calc R 1 . . H
C8 0.2519(3) 0.6049(2) 0.0121(2) 0.0240(4) Uani d . 1 . . C
C9 0.3368(3) 0.6521(2) 0.1932(2) 0.0212(3) Uani d . 1 . . C
C11 0.1251(3) 0.2230(2) 0.4862(2) 0.0203(3) Uani d . 1 . . C
C12 -0.0135(3) 0.0370(2) 0.4253(2) 0.0276(4) Uani d . 1 . . C
H12A 0.0277 -0.0249 0.3462 0.033 Uiso calc R 1 . . H
H12B -0.1666 0.0230 0.3623 0.033 Uiso calc R 1 . . H
H13 0.7902 0.3340 0.4474 0.080 Uiso d . 1 . . H
H23 0.6808 0.4112 0.3376 0.080 Uiso d . 1 . . H

loop_
_atom_site_aniso_label
_atom_site_aniso_U_11
_atom_site_aniso_U_22
_atom_site_aniso_U_33
_atom_site_aniso_U_12
_atom_site_aniso_U_13
_atom_site_aniso_U_23
Ni 0.01906(16) 0.01398(15) 0.01748(16) 0.00472(11) 0.00874(12) 0.00552(11)
O1 0.0237(6) 0.0179(6) 0.0239(6) 0.0030(5) 0.0119(5) 0.0061(5)
O2 0.0324(7) 0.0223(6) 0.0295(7) 0.0079(5) 0.0185(6) 0.0088(5)
O3 0.0293(7) 0.0244(6) 0.0298(7) 0.0129(5) 0.0170(6) 0.0102(5)
N1 0.0330(8) 0.0291(8) 0.0174(7) 0.0122(7) 0.0092(6) 0.0037(6)
N3 0.0250(7) 0.0195(7) 0.0198(7) 0.0065(6) 0.0086(6) 0.0064(6)
C2 0.0298(9) 0.0225(9) 0.0249(9) 0.0081(7) 0.0102(8) 0.0061(7)
C4 0.0318(10) 0.0237(9) 0.0220(9) 0.0089(7) 0.0101(8) 0.0066(7)
C5 0.0480(12) 0.0252(9) 0.0353(11) 0.0170(9) 0.0191(10) 0.0117(8)
C6 0.0610(15) 0.0406(12) 0.0366(12) 0.0296(11) 0.0241(11) 0.0252(10)
C7 0.0500(13) 0.0461(12) 0.0226(9) 0.0276(11) 0.0175(9) 0.0178(9)
C8 0.0249(8) 0.0291(9) 0.0205(8) 0.0115(7) 0.0111(7) 0.0081(7)
C9 0.0214(8) 0.0231(8) 0.0203(8) 0.0073(7) 0.0098(7) 0.0090(6)
C11 0.0215(8) 0.0184(8) 0.0191(8) 0.0054(7) 0.0068(7) 0.0087(6)
C12 0.0326(10) 0.0186(8) 0.0247(9) -0.0004(7) 0.0115(8) 0.0069(7)

loop_
_atom_type_symbol
_atom_type_description
_atom_type_scat_dispersion_real
_atom_type_scat_dispersion_imag
_atom_type_scat_source
C C 0.0033 0.0016 'International Tables Vol C Tables 4.2.6.8 and 6.1.1.4'
H H 0.0000 0.0000 'International Tables Vol C Tables 4.2.6.8 and 6.1.1.4'
N N 0.0061 0.0033 'International Tables Vol C Tables 4.2.6.8 and 6.1.1.4'
O O 0.0106 0.0060 'International Tables Vol C Tables 4.2.6.8 and 6.1.1.4'
Ni Ni 0.3393 1.1124 'International Tables Vol C Tables 4.2.6.8 and 6.1.1.4'

loop_
_geom_angle_atom_site_label_1
_geom_angle_atom_site_label_2
_geom_angle_atom_site_label_3
_geom_angle_site_symmetry_1
_geom_angle_site_symmetry_3
_geom_angle
O1 Ni N3 . 2_666 89.63(5)
O1 Ni N3 2_666 2_666 90.37(5)
O1 Ni N3 . . 90.37(5)
O1 Ni N3 2_666 . 89.63(5)
O1 Ni O3 . 2_666 90.09(5)
O1 Ni O3 2_666 2_666 89.91(5)
N3 Ni O3 2_666 2_666 86.82(6)
N3 Ni O3 . 2_666 93.18(6)
O1 Ni O3 . . 89.91(5)
O1 Ni O3 2_666 . 90.09(5)
N3 Ni O3 2_666 . 93.18(6)
N3 Ni O3 . . 86.82(6)
C11 O1 Ni . . 128.20(11)
Ni O3 H13 . . 153.31
Ni O3 H23 . . 98.14
H13 O3 H23 . . 106.84
C2 N1 C8 . . 107.32(15)
C2 N1 H1 . . 126.3
C8 N1 H1 . . 126.3
C2 N3 C9 . . 105.01(15)
C2 N3 Ni . . 126.03(13)
C9 N3 Ni . . 128.92(12)
N3 C2 N1 . . 113.25(17)
N3 C2 H2 . . 123.4
N1 C2 H2 . . 123.4
C5 C4 C9 . . 117.79(18)
C5 C4 H4 . . 121.1
C9 C4 H4 . . 121.1
C4 C5 C6 . . 121.14(19)
C4 C5 H5 . . 119.4
C6 C5 H5 . . 119.4
C7 C6 C5 . . 121.95(19)
C7 C6 H6 . . 119.0
C5 C6 H6 . . 119.0
C6 C7 C8 . . 116.83(18)
C6 C7 H7 . . 121.6
C8 C7 H7 . . 121.6
N1 C8 C7 . . 132.46(17)
N1 C8 C9 . . 105.44(16)
C7 C8 C9 . . 122.09(18)
C4 C9 N3 . . 130.81(16)
C4 C9 C8 . . 120.20(17)
N3 C9 C8 . . 108.99(16)
O1 C11 O2 . . 124.76(15)
O1 C11 C12 . . 117.57(16)
O2 C11 C12 . . 117.67(16)
C11 C12 C12 . 2_556 112.42(18)
C11 C12 H12A . . 109.1
C12 C12 H12A 2_556 . 109.1
C11 C12 H12B . . 109.1
C12 C12 H12B 2_556 . 109.1
H12A C12 H12B . . 107.9

loop_
_geom_bond_atom_site_label_1
_geom_bond_atom_site_label_2
_geom_bond_site_symmetry_2
_geom_bond_distance
_geom_bond_publ_flag
Ni O1 . 2.0733(12) y
Ni O1 2_666 2.0733(12) ?
Ni N3 2_666 2.0774(14) ?
Ni N3 . 2.0774(14) y
Ni O3 2_666 2.1028(13) ?
Ni O3 . 2.1028(13) y
O1 C11 . 1.255(2) y
O2 C11 . 1.274(2) y
O3 H13 . 0.852 ?
O3 H23 . 0.857 ?
N1 C2 . 1.346(2) ?
N1 C8 . 1.381(2) ?
N1 H1 . 0.860 ?
N3 C2 . 1.318(2) ?
N3 C9 . 1.399(2) ?
C2 H2 . 0.930 ?
C4 C5 . 1.386(3) ?
C4 C9 . 1.395(3) ?
C4 H4 . 0.930 ?
C5 C6 . 1.402(3) ?
C5 H5 . 0.930 ?
C6 C7 . 1.374(3) ?
C6 H6 . 0.930 ?
C7 C8 . 1.396(3) ?
C7 H7 . 0.930 ?
C8 C9 . 1.403(2) ?
C11 C12 . 1.519(2) y
C12 C12 2_556 1.523(3) y
C12 H12A . 0.970 ?
C12 H12B . 0.970 ?

loop_
_geom_hbond_atom_site_label_D
_geom_hbond_atom_site_label_H
_geom_hbond_atom_site_label_A
_geom_hbond_site_symmetry_A
_geom_hbond_distance_DH
_geom_hbond_distance_HA
_geom_hbond_distance_DA
_geom_hbond_angle_DHA
_geom_hbond_publ_flag
N1 H1 O2 1_554 0.86 2.06 2.871(2) 156 y
O3 H13 O2 1_655 0.85 2.09 2.878(2) 153 y
O3 H23 O2 2_666 0.86 2.24 2.688(2) 112 y
